data_7046488
loop_
_publ_author_name
'Li, Zhi-Min'
'Qiao, Yu'
'Liu, Chun-Bo'
'Zhou, Yan-Feng'
'Wang, Xiu-Yan'
'Charpentier, Paul A.'
'Che, Guang-Bo'
'Xu, William Z.'
'Liu, Li-Hui'
'Zhu, En-Wei'

_publ_section_title
;
 Syntheses, crystal structures, adsorption properties and visible
 photocatalytic activities of highly stable Pb-based coordination polymers
 constructed by 2-(2-carboxyphenyl)imidazo(4,5-f)-(1,10)phenanthroline and
 bridging linkers.
;
_journal_issue 23
_journal_name_full 'Dalton transactions (Cambridge, England : 2003)'
_journal_page_first 7761
_journal_page_last 7775
_journal_paper_doi 10.1039/c8dt00997j
_journal_volume 47
_journal_year 2018
_chemical_formula_moiety 'C48 H30 N9 O10 Pb2'
_chemical_formula_sum 'C48 H30 N9 O10 Pb2'
_chemical_formula_weight 1303.16
_space_group_IT_number 2
_space_group_name_Hall '-P 1'
_space_group_name_H-M_alt 'P -1'
_symmetry_cell_setting triclinic
_symmetry_space_group_name_Hall '-P 1'
_symmetry_space_group_name_H-M 'P -1'
_atom_sites_solution_hydrogens geom
_atom_sites_solution_primary direct
_atom_sites_solution_secondary difmap
_audit_creation_method SHELXL-97
_audit_update_record
;
2017-10-08 deposited with the CCDC.
2018-04-30 downloaded from the CCDC.
;
_cell_angle_alpha 109.9250(10)
_cell_angle_beta 98.2990(10)
_cell_angle_gamma 103.9100(10)
_cell_formula_units_Z 1
_cell_length_a 9.3290(7)
_cell_length_b 10.7880(8)
_cell_length_c 11.7803(9)
_cell_measurement_reflns_used 1945
_cell_measurement_temperature 293(2)
_cell_measurement_theta_max 25.93
_cell_measurement_theta_min 1.90
_cell_volume 1048.14(14)
_computing_cell_refinement 'SAINT (Bruker, 2002)'
_computing_data_collection 'SMART (Bruker, 2002)'
_computing_data_reduction 'SHELXS97 (Sheldrick, 1997)'
_computing_molecular_graphics 'SHELXS97 (Sheldrick, 1997)'
_computing_publication_material SHELXTL
_computing_structure_refinement 'SHELXL-97 (Sheldrick, 1997)'
_computing_structure_solution 'SHELXS-97 (Sheldrick, 1990)'
_diffrn_ambient_temperature 293(2)
_diffrn_measured_fraction_theta_full 0.986
_diffrn_measured_fraction_theta_max 0.986
_diffrn_measurement_device_type 'CCD area detector'
_diffrn_measurement_method \w
_diffrn_radiation_monochromator graphite
_diffrn_radiation_source 'fine-focus sealed tube'
_diffrn_radiation_type MoK\a
_diffrn_radiation_wavelength 0.71073
_diffrn_reflns_av_R_equivalents 0.0247
_diffrn_reflns_av_sigmaI/netI 0.0558
_diffrn_reflns_limit_h_max 9
_diffrn_reflns_limit_h_min -11
_diffrn_reflns_limit_k_max 13
_diffrn_reflns_limit_k_min -13
_diffrn_reflns_limit_l_max 13
_diffrn_reflns_limit_l_min -14
_diffrn_reflns_number 5690
_diffrn_reflns_theta_full 25.93
_diffrn_reflns_theta_max 25.93
_diffrn_reflns_theta_min 1.90
_diffrn_standards_decay_% none
_diffrn_standards_interval_count none
_diffrn_standards_interval_time none
_diffrn_standards_number none
_exptl_absorpt_coefficient_mu 8.097
_exptl_absorpt_correction_T_max 0.678
_exptl_absorpt_correction_T_min 0.277
_exptl_absorpt_correction_type multi-scan
_exptl_absorpt_process_details '(SADABS; Bruker, 2002)'
_exptl_crystal_colour yellow
_exptl_crystal_density_diffrn 2.065
_exptl_crystal_density_method 'not measured'
_exptl_crystal_description block
_exptl_crystal_F_000 621
_exptl_crystal_size_max 0.182
_exptl_crystal_size_mid 0.136
_exptl_crystal_size_min 0.048
_refine_diff_density_max 0.688
_refine_diff_density_min -1.031
_refine_diff_density_rms 0.147
_refine_ls_extinction_method none
_refine_ls_goodness_of_fit_ref 0.995
_refine_ls_hydrogen_treatment mixed
_refine_ls_matrix_type full
_refine_ls_number_parameters 316
_refine_ls_number_reflns 4048
_refine_ls_number_restraints 0
_refine_ls_restrained_S_all 0.995
_refine_ls_R_factor_all 0.0420
_refine_ls_R_factor_gt 0.0325
_refine_ls_shift/su_max 0.001
_refine_ls_shift/su_mean 0.000
_refine_ls_structure_factor_coef Fsqd
_refine_ls_weighting_details 'calc w=1/[\s^2^(Fo^2^)+(0.0308P)^2^+0.0000P] where P=(Fo^2^+2Fc^2^)/3'
_refine_ls_weighting_scheme calc
_refine_ls_wR_factor_gt 0.0645
_refine_ls_wR_factor_ref 0.0683
_reflns_number_gt 3496
_reflns_number_total 4048
_reflns_threshold_expression >2\s(I)
_cod_data_source_file c8dt00997j2.cif
_cod_data_source_block a
_cod_depositor_comments
;
The following automatic conversions were performed:

'_symmetry_cell_setting' value 'Triclinic' changed to 'triclinic'
according to
/home/data/users/saulius/crontab/automatic-downloads/rss-feeds/RSC/lib/dictionaries/cif_core.dic
dictionary named 'cif_core.dic' version 2.4.2 from 2011-04-26.

Automatic conversion script
Id: cif_fix_values 4973 2017-02-22 13:04:09Z antanas 

 Adding full bibliography for 7046488--7046492.cif.
;
_cod_original_sg_symbol_Hall -P1
_cod_original_sg_symbol_H-M P-1
_cod_database_code 7046488

loop_
_symmetry_equiv_pos_as_xyz
'x, y, z'
'-x, -y, -z'

loop_
_atom_site_label
_atom_site_type_symbol
_atom_site_fract_x
_atom_site_fract_y
_atom_site_fract_z
_atom_site_U_iso_or_equiv
_atom_site_adp_type
_atom_site_occupancy
_atom_site_symmetry_multiplicity
_atom_site_calc_flag
_atom_site_refinement_flags
C1 C 1.3804(7) 0.2897(6) 0.7464(6) 0.0349(15) Uani 1 1 d .
H1 H 1.4102 0.3772 0.8104 0.042 Uiso 1 1 calc R
C2 C 1.4521(7) 0.1944(6) 0.7599(6) 0.0342(15) Uani 1 1 d .
H2 H 1.5252 0.2167 0.8323 0.041 Uiso 1 1 calc R
C3 C 1.4123(7) 0.0666(6) 0.6635(6) 0.0316(14) Uani 1 1 d .
H3 H 1.4580 0.0008 0.6701 0.038 Uiso 1 1 calc R
C4 C 1.3023(6) 0.0366(6) 0.5555(5) 0.0242(13) Uani 1 1 d .
C5 C 1.2512(6) -0.0922(5) 0.4487(5) 0.0230(12) Uani 1 1 d .
C6 C 1.1399(6) -0.1168(6) 0.3458(6) 0.0266(13) Uani 1 1 d .
C7 C 1.0684(7) -0.0155(6) 0.3373(5) 0.0269(13) Uani 1 1 d .
C8 C 0.9603(7) -0.0338(6) 0.2348(6) 0.0336(15) Uani 1 1 d .
H8 H 0.9322 -0.1149 0.1635 0.040 Uiso 1 1 calc R
C9 C 0.8943(7) 0.0678(6) 0.2382(6) 0.0375(16) Uani 1 1 d .
H9 H 0.8238 0.0587 0.1691 0.045 Uiso 1 1 calc R
C10 C 0.9367(7) 0.1855(6) 0.3490(6) 0.0322(15) Uani 1 1 d .
H10 H 0.8876 0.2519 0.3535 0.039 Uiso 1 1 calc R
C11 C 1.1113(6) 0.1096(6) 0.4425(5) 0.0236(13) Uani 1 1 d .
C12 C 1.2291(6) 0.1364(5) 0.5508(5) 0.0237(13) Uani 1 1 d .
C13 C 1.2016(6) -0.3022(5) 0.3086(5) 0.0251(13) Uani 1 1 d .
C14 C 1.2136(7) -0.4415(6) 0.2395(6) 0.0283(14) Uani 1 1 d .
C15 C 1.1988(7) -0.4767(6) 0.1138(6) 0.0379(16) Uani 1 1 d .
H15 H 1.1783 -0.4159 0.0784 0.045 Uiso 1 1 calc R
C16 C 1.2140(8) -0.6012(7) 0.0388(6) 0.050(2) Uani 1 1 d .
H16 H 1.2024 -0.6243 -0.0463 0.060 Uiso 1 1 calc R
C17 C 1.2462(9) -0.6900(7) 0.0916(6) 0.053(2) Uani 1 1 d .
H17 H 1.2588 -0.7727 0.0422 0.063 Uiso 1 1 calc R
C18 C 1.2603(7) -0.6573(6) 0.2182(6) 0.0370(16) Uani 1 1 d .
H18 H 1.2817 -0.7185 0.2527 0.044 Uiso 1 1 calc R
C19 C 1.2427(6) -0.5332(6) 0.2943(5) 0.0255(13) Uani 1 1 d .
C20 C 1.2310(6) -0.5183(5) 0.4225(6) 0.0250(13) Uani 1 1 d .
C21 C 1.3755(7) 0.9262(6) 1.0301(6) 0.0306(14) Uani 1 1 d .
C22 C 1.4259(7) 0.8594(6) 0.9282(5) 0.0278(14) Uani 1 1 d .
C23 C 1.5483(7) 0.9329(6) 0.8991(6) 0.0323(15) Uani 1 1 d .
H23 H 1.5810 0.8872 0.8303 0.039 Uiso 1 1 calc R
C24 C 1.3496(8) 0.7076(7) 0.8472(6) 0.0424(17) Uani 1 1 d .
N1 N 1.2724(5) 0.2623(5) 0.6476(5) 0.0269(11) Uani 1 1 d .
N2 N 1.0418(5) 0.2078(4) 0.4470(4) 0.0241(11) Uani 1 1 d .
N3 N 1.2884(5) -0.2111(4) 0.4242(4) 0.0270(11) Uani 1 1 d .
H3A H 1.3544 -0.2263 0.4724 0.032 Uiso 1 1 calc R
N4 N 1.1086(5) -0.2491(5) 0.2575(5) 0.0287(12) Uani 1 1 d .
N5 N 1.2505(12) 0.8662(11) 1.0592(10) 0.043(3) Uani 0.50 1 d P
H5A H 1.1968 0.7818 1.0135 0.051 Uiso 0.50 1 calc PR
H5B H 1.2240 0.9123 1.1236 0.051 Uiso 0.50 1 calc PR
O1 O 1.1379(4) -0.4596(4) 0.4683(4) 0.0313(10) Uani 1 1 d .
O2 O 1.3046(4) -0.5695(4) 0.4807(4) 0.0278(9) Uani 1 1 d .
O1W O 1.5089(4) 0.7456(4) 0.5789(4) 0.0333(10) Uani 1 1 d .
O3 O 1.3641(5) 0.6623(4) 0.7381(4) 0.0471(13) Uani 1 1 d .
O4 O 1.2752(8) 0.6323(5) 0.8907(5) 0.089(2) Uani 1 1 d .
Pb Pb 1.14461(3) 0.44646(2) 0.63770(2) 0.02524(8) Uani 1 1 d .

loop_
_atom_site_aniso_label
_atom_site_aniso_U_11
_atom_site_aniso_U_22
_atom_site_aniso_U_33
_atom_site_aniso_U_23
_atom_site_aniso_U_13
_atom_site_aniso_U_12
C1 0.036(4) 0.025(3) 0.032(4) 0.003(3) 0.000(3) 0.006(3)
C2 0.032(3) 0.039(4) 0.026(3) 0.012(3) -0.007(3) 0.009(3)
C3 0.031(3) 0.030(3) 0.032(4) 0.012(3) 0.001(3) 0.011(3)
C4 0.025(3) 0.021(3) 0.028(3) 0.010(3) 0.009(2) 0.006(2)
C5 0.031(3) 0.018(3) 0.023(3) 0.008(2) 0.010(2) 0.009(2)
C6 0.029(3) 0.021(3) 0.027(3) 0.008(3) 0.006(3) 0.007(3)
C7 0.036(3) 0.022(3) 0.024(3) 0.009(3) 0.006(3) 0.013(3)
C8 0.046(4) 0.022(3) 0.027(4) 0.008(3) -0.002(3) 0.010(3)
C9 0.047(4) 0.030(4) 0.035(4) 0.013(3) -0.001(3) 0.018(3)
C10 0.031(3) 0.022(3) 0.041(4) 0.009(3) 0.002(3) 0.012(3)
C11 0.024(3) 0.023(3) 0.028(3) 0.013(3) 0.009(2) 0.006(2)
C12 0.026(3) 0.015(3) 0.030(3) 0.009(3) 0.009(3) 0.006(2)
C13 0.030(3) 0.016(3) 0.025(3) 0.005(2) 0.006(3) 0.006(2)
C14 0.031(3) 0.021(3) 0.030(3) 0.007(3) 0.009(3) 0.008(3)
C15 0.053(4) 0.024(3) 0.036(4) 0.009(3) 0.008(3) 0.016(3)
C16 0.071(5) 0.051(5) 0.025(4) 0.005(3) 0.009(4) 0.028(4)
C17 0.086(6) 0.042(4) 0.026(4) -0.006(3) 0.007(4) 0.043(4)
C18 0.050(4) 0.025(3) 0.037(4) 0.009(3) 0.005(3) 0.021(3)
C19 0.025(3) 0.021(3) 0.027(3) 0.006(3) 0.007(3) 0.007(2)
C20 0.021(3) 0.014(3) 0.032(3) 0.004(3) 0.003(3) 0.001(2)
C21 0.032(3) 0.028(3) 0.022(3) 0.003(3) 0.001(3) 0.007(3)
C22 0.030(3) 0.020(3) 0.026(3) 0.004(3) -0.002(3) 0.007(3)
C23 0.042(4) 0.030(3) 0.021(3) 0.007(3) 0.002(3) 0.013(3)
C24 0.051(4) 0.031(4) 0.032(4) 0.003(3) 0.011(3) 0.002(3)
N1 0.026(3) 0.021(2) 0.030(3) 0.007(2) 0.003(2) 0.008(2)
N2 0.023(3) 0.019(2) 0.028(3) 0.007(2) 0.003(2) 0.006(2)
N3 0.029(3) 0.023(3) 0.028(3) 0.008(2) 0.003(2) 0.010(2)
N4 0.036(3) 0.019(3) 0.026(3) 0.004(2) 0.003(2) 0.010(2)
N5 0.048(7) 0.039(6) 0.037(7) 0.011(5) 0.018(6) 0.006(5)
O1 0.035(2) 0.035(2) 0.034(2) 0.016(2) 0.0165(19) 0.019(2)
O2 0.033(2) 0.029(2) 0.028(2) 0.0148(19) 0.0054(18) 0.0160(19)
O1W 0.032(2) 0.034(2) 0.037(3) 0.016(2) 0.0043(19) 0.015(2)
O3 0.054(3) 0.032(3) 0.035(3) -0.002(2) 0.014(2) -0.001(2)
O4 0.156(6) 0.035(3) 0.043(4) 0.007(3) 0.035(4) -0.021(4)
Pb 0.03066(13) 0.01737(12) 0.02639(13) 0.00664(9) 0.00659(9) 0.00829(9)

loop_
_atom_type_symbol
_atom_type_description
_atom_type_scat_dispersion_real
_atom_type_scat_dispersion_imag
_atom_type_scat_source
C C 0.0033 0.0016 'International Tables Vol C Tables 4.2.6.8 and 6.1.1.4'
H H 0.0000 0.0000 'International Tables Vol C Tables 4.2.6.8 and 6.1.1.4'
N N 0.0061 0.0033 'International Tables Vol C Tables 4.2.6.8 and 6.1.1.4'
O O 0.0106 0.0060 'International Tables Vol C Tables 4.2.6.8 and 6.1.1.4'
Pb Pb -3.3944 10.1111 'International Tables Vol C Tables 4.2.6.8 and 6.1.1.4'

loop_
_geom_angle_atom_site_label_1
_geom_angle_atom_site_label_2
_geom_angle_atom_site_label_3
_geom_angle
_geom_angle_site_symmetry_1
_geom_angle_site_symmetry_3
N1 C1 C2 123.4(5) . .
N1 C1 H1 118.3 . .
C2 C1 H1 118.3 . .
C3 C2 C1 118.5(6) . .
C3 C2 H2 120.7 . .
C1 C2 H2 120.7 . .
C2 C3 C4 119.3(6) . .
C2 C3 H3 120.4 . .
C4 C3 H3 120.4 . .
C3 C4 C12 119.0(5) . .
C3 C4 C5 124.7(5) . .
C12 C4 C5 116.2(5) . .
N3 C5 C6 105.7(5) . .
N3 C5 C4 132.1(5) . .
C6 C5 C4 122.1(5) . .
C5 C6 N4 110.9(5) . .
C5 C6 C7 122.5(5) . .
N4 C6 C7 126.6(5) . .
C8 C7 C11 118.7(5) . .
C8 C7 C6 124.6(5) . .
C11 C7 C6 116.7(5) . .
C9 C8 C7 119.9(6) . .
C9 C8 H8 120.0 . .
C7 C8 H8 120.0 . .
C8 C9 C10 117.7(6) . .
C8 C9 H9 121.1 . .
C10 C9 H9 121.1 . .
N2 C10 C9 123.9(5) . .
N2 C10 H10 118.1 . .
C9 C10 H10 118.1 . .
N2 C11 C7 121.1(5) . .
N2 C11 C12 118.0(5) . .
C7 C11 C12 120.9(5) . .
N1 C12 C4 120.0(5) . .
N1 C12 C11 118.6(5) . .
C4 C12 C11 121.4(5) . .
N4 C13 N3 112.4(5) . .
N4 C13 C14 121.7(5) . .
N3 C13 C14 125.8(5) . .
C15 C14 C19 120.2(5) . .
C15 C14 C13 115.0(6) . .
C19 C14 C13 124.8(5) . .
C14 C15 C16 121.2(6) . .
C14 C15 H15 119.4 . .
C16 C15 H15 119.4 . .
C17 C16 C15 119.3(7) . .
C17 C16 H16 120.3 . .
C15 C16 H16 120.3 . .
C16 C17 C18 120.5(6) . .
C16 C17 H17 119.7 . .
C18 C17 H17 119.7 . .
C17 C18 C19 120.7(6) . .
C17 C18 H18 119.7 . .
C19 C18 H18 119.7 . .
C18 C19 C14 118.1(6) . .
C18 C19 C20 116.9(5) . .
C14 C19 C20 124.2(5) . .
O2 C20 O1 120.8(6) . .
O2 C20 C19 120.5(5) . .
O1 C20 C19 118.6(5) . .
N5 C21 C22 123.6(7) . .
N5 C21 C23 117.9(7) . 2_877
C22 C21 C23 118.3(6) . 2_877
C23 C22 C21 119.6(5) . .
C23 C22 C24 119.0(6) . .
C21 C22 C24 121.4(6) . .
C22 C23 C21 122.1(6) . 2_877
C22 C23 H23 118.9 . .
C21 C23 H23 118.9 2_877 .
O4 C24 O3 122.2(6) . .
O4 C24 C22 119.1(6) . .
O3 C24 C22 118.8(6) . .
C1 N1 C12 119.7(5) . .
C1 N1 Pb 120.1(4) . .
C12 N1 Pb 120.2(4) . .
C10 N2 C11 118.5(5) . .
C10 N2 Pb 122.0(4) . .
C11 N2 Pb 119.1(3) . .
C5 N3 C13 107.2(5) . .
C5 N3 H3A 126.4 . .
C13 N3 H3A 126.4 . .
C13 N4 C6 103.9(5) . .
C21 N5 H5A 120.0 . .
C21 N5 H5B 120.0 . .
H5A N5 H5B 120.0 . .
C20 O1 Pb 92.8(4) . 1_545
C20 O2 Pb 93.6(3) . 1_545
C24 O3 Pb 101.9(4) . .
O3 Pb O2 75.69(14) . 1_565
O3 Pb O1 79.11(15) . 1_565
O2 Pb O1 51.31(12) 1_565 1_565
O3 Pb N1 101.43(16) . .
O2 Pb N1 74.72(14) 1_565 .
O1 Pb N1 124.51(14) 1_565 .
O3 Pb N2 142.75(15) . .
O2 Pb N2 67.54(13) 1_565 .
O1 Pb N2 82.54(14) 1_565 .
N1 Pb N2 63.83(14) . .

loop_
_geom_bond_atom_site_label_1
_geom_bond_atom_site_label_2
_geom_bond_distance
_geom_bond_site_symmetry_2
C1 N1 1.320(7) .
C1 C2 1.393(8) .
C1 H1 0.9300 .
C2 C3 1.376(8) .
C2 H2 0.9300 .
C3 C4 1.400(8) .
C3 H3 0.9300 .
C4 C12 1.417(7) .
C4 C5 1.435(7) .
C5 N3 1.356(7) .
C5 C6 1.379(8) .
C6 N4 1.379(7) .
C6 C7 1.434(8) .
C7 C8 1.380(8) .
C7 C11 1.404(8) .
C8 C9 1.373(8) .
C8 H8 0.9300 .
C9 C10 1.397(8) .
C9 H9 0.9300 .
C10 N2 1.312(7) .
C10 H10 0.9300 .
C11 N2 1.360(7) .
C11 C12 1.453(8) .
C12 N1 1.362(7) .
C13 N4 1.329(7) .
C13 N3 1.365(7) .
C13 C14 1.486(7) .
C14 C15 1.374(9) .
C14 C19 1.408(8) .
C15 C16 1.387(9) .
C15 H15 0.9300 .
C16 C17 1.373(10) .
C16 H16 0.9300 .
C17 C18 1.389(9) .
C17 H17 0.9300 .
C18 C19 1.397(7) .
C18 H18 0.9300 .
C19 C20 1.485(8) .
C20 O2 1.245(7) .
C20 O1 1.271(6) .
C21 N5 1.342(12) .
C21 C22 1.385(8) .
C21 C23 1.399(8) 2_877
C22 C23 1.383(9) .
C22 C24 1.509(8) .
C23 C21 1.399(8) 2_877
C23 H23 0.9300 .
C24 O4 1.232(8) .
C24 O3 1.251(8) .
N1 Pb 2.577(5) .
N2 Pb 2.616(4) .
N3 H3A 0.8600 .
N5 H5A 0.8600 .
N5 H5B 0.8600 .
O1 Pb 2.528(4) 1_545
O2 Pb 2.526(4) 1_545
O3 Pb 2.479(4) .
Pb O2 2.526(4) 1_565
Pb O1 2.528(4) 1_565

loop_
_geom_hbond_atom_site_label_D
_geom_hbond_atom_site_label_H
_geom_hbond_atom_site_label_A
_geom_hbond_distance_DH
_geom_hbond_distance_HA
_geom_hbond_distance_DA
_geom_hbond_angle_DHA
_geom_hbond_site_symmetry_A
N3 H3A O1W 0.86 1.92 2.780(6) 177.4 1_545
